data_4103803
loop_
_publ_author_name
'Klap\"otke, Thomas M.'
'Stierstorfer, J\"org'

_publ_section_title
;
 The CN~7~^-^ anion
;
_journal_coden_ASTM JACSAT
_journal_issue 3
_journal_name_full 'Journal of the American Chemical Society'
_journal_page_first 1122
_journal_page_last 1134
_journal_paper_doi 10.1021/ja8077522
_journal_volume 131
_journal_year 2009
_chemical_formula_moiety 'C6 H32 Ca3 N42 O16'
_chemical_formula_sum 'C6 H32 Ca3 N42 O16'
_chemical_formula_weight 1068.98
_chemical_name_common 'calcium 5-azidotetrazolate pentahydrate'
_chemical_name_systematic 'calcium 5-azidotetrazolate pentahydrate'
_space_group_IT_number 15
_symmetry_cell_setting monoclinic
_symmetry_Int_Tables_number 15
_symmetry_space_group_name_Hall '-C 2yc'
_symmetry_space_group_name_H-M 'C 1 2/c 1'
_atom_sites_solution_hydrogens geom
_atom_sites_solution_primary direct
_atom_sites_solution_secondary difmap
_audit_author_name 'Joerg Stierstorfer'
_audit_creation_date
;
'Tue Mar 18 19:36:29 2008'
;
_audit_creation_method SHELXL-97
_audit_update_record 18.03.2008
_cell_angle_alpha 90.0
_cell_angle_beta 109.246(5)
_cell_angle_gamma 90.00
_cell_formula_units_Z 4
_cell_length_a 24.448(5)
_cell_length_b 6.616(5)
_cell_length_c 28.057(5)
_cell_measurement_reflns_used 2451
_cell_measurement_temperature 100(2)
_cell_measurement_theta_max 33.3822
_cell_measurement_theta_min 3.6670
_cell_volume 4285(3)
_computing_cell_refinement
;
CrysAlis RED, Oxford Diffraction Ltd.,
Version 1.171.27p5 beta (release 01-04-2005 CrysAlis171 .NET)
(compiled Apr  1 2005,17:53:34)
;
_computing_data_collection
;
CrysAlis CCD, Oxford Diffraction Ltd.,
Version 1.171.27p5 beta (release 01-04-2005 CrysAlis171 .NET)
(compiled Apr  1 2005,17:53:34)
;
_computing_data_reduction
;
CrysAlis RED, Oxford Diffraction Ltd.,
Version 1.171.27p5 beta (release 01-04-2005 CrysAlis171 .NET)
(compiled Apr  1 2005,17:53:34)
;
_computing_molecular_graphics
;
'ORTEP (M. N. Burnett, C. K. Johnson, ORTEP-III: Oak Ridge Thermal Ellipsoid
;
_computing_publication_material 'PLATON (A. L. Spek, Acta Crystallogr, Sect. A, 1990, 46, C34, 1995 version).'
_computing_structure_refinement 'SHELXL-97 (Sheldrick, 1997)'
_computing_structure_solution SIR-92
_diffrn_ambient_temperature 200
_diffrn_detector_area_resol_mean 15.9809
_diffrn_measured_fraction_theta_full 0.993
_diffrn_measured_fraction_theta_max 0.993
_diffrn_measurement_device 'CCD camera on \k-goniostat'
_diffrn_measurement_device_type KappaCCD
_diffrn_measurement_method omega-scan
_diffrn_orient_matrix_UB_11 -0.0076530740
_diffrn_orient_matrix_UB_12 0.1026776432
_diffrn_orient_matrix_UB_13 -0.0056721500
_diffrn_orient_matrix_UB_21 -0.0234812248
_diffrn_orient_matrix_UB_22 -0.0114478482
_diffrn_orient_matrix_UB_23 0.0093240972
_diffrn_orient_matrix_UB_31 0.0182820212
_diffrn_orient_matrix_UB_32 0.0282911473
_diffrn_orient_matrix_UB_33 0.0244650335
_diffrn_radiation_collimation 0.5
_diffrn_radiation_monochromator graphite
_diffrn_radiation_source 'fine-focus sealed tube'
_diffrn_radiation_type 'Mo K\a'
_diffrn_radiation_wavelength 0.71073
_diffrn_reflns_av_R_equivalents 0.0643
_diffrn_reflns_av_sigmaI/netI 0.1044
_diffrn_reflns_limit_h_max 29
_diffrn_reflns_limit_h_min -23
_diffrn_reflns_limit_k_max 7
_diffrn_reflns_limit_k_min -8
_diffrn_reflns_limit_l_max 28
_diffrn_reflns_limit_l_min -33
_diffrn_reflns_number 9922
_diffrn_reflns_theta_full 25.50
_diffrn_reflns_theta_max 25.50
_diffrn_reflns_theta_min 3.68
_diffrn_source_current 40
_diffrn_source_type 'Spellman generator'
_diffrn_source_voltage 50
_exptl_absorpt_coefficient_mu 0.495
_exptl_absorpt_correction_T_max 0.97000
_exptl_absorpt_correction_T_min 0.91261
_exptl_absorpt_correction_type multi-scan
_exptl_absorpt_process_details
;SCALE3 ABSPACK - An Oxford Diffraction program (1.0.4,gui:1.0.3)
(C) 2005 Oxford Diffraction Ltd.
;
_exptl_crystal_colour colorless
_exptl_crystal_density_diffrn 1.657
_exptl_crystal_density_method 'not measured'
_exptl_crystal_description blocks
_exptl_crystal_F_000 2200
_exptl_crystal_size_max 0.09
_exptl_crystal_size_mid 0.06
_exptl_crystal_size_min 0.05
_refine_diff_density_max 0.462
_refine_diff_density_min -0.519
_refine_diff_density_rms 0.091
_refine_ls_extinction_method none
_refine_ls_goodness_of_fit_ref 0.960
_refine_ls_hydrogen_treatment refall
_refine_ls_matrix_type full
_refine_ls_number_parameters 369
_refine_ls_number_reflns 3947
_refine_ls_number_restraints 0
_refine_ls_restrained_S_all 0.960
_refine_ls_R_factor_all 0.1036
_refine_ls_R_factor_gt 0.0423
_refine_ls_shift/su_max 0.000
_refine_ls_shift/su_mean 0.000
_refine_ls_structure_factor_coef Fsqd
_refine_ls_weighting_scheme calc
_refine_ls_wR_factor_gt 0.0763
_refine_ls_wR_factor_ref 0.0992
_reflns_number_gt 2220
_reflns_number_total 3947
_reflns_threshold_expression >2sigma(I)
_cod_data_source_file ja8077522_si_002_10_Ca2CN14.cif
_cod_data_source_block dx105
_cod_database_code 4103803

loop_
_symmetry_equiv_pos_as_xyz
'x, y, z'
'-x, y, -z+1/2'
'x+1/2, y+1/2, z'
'-x+1/2, y+1/2, -z+1/2'
'-x, -y, -z'
'x, -y, z-1/2'
'-x+1/2, -y+1/2, -z'
'x+1/2, -y+1/2, z-1/2'

loop_
_atom_site_label
_atom_site_type_symbol
_atom_site_fract_x
_atom_site_fract_y
_atom_site_fract_z
_atom_site_U_iso_or_equiv
_atom_site_adp_type
_atom_site_occupancy
_atom_site_symmetry_multiplicity
_atom_site_calc_flag
_atom_site_refinement_flags
Ca1 Ca 0.52072(3) 0.31413(11) 0.18783(3) 0.01135(19) Uani 1 1 d .
Ca2 Ca 0.7500 0.2500 0.5000 0.0190(3) Uani 1 2 d S
N9 N 0.59754(12) 0.7987(5) 0.30239(11) 0.0146(7) Uani 1 1 d .
O5 O 0.46744(14) 0.5389(5) 0.12106(12) 0.0229(7) Uani 1 1 d .
O6 O 0.5000 0.5504(6) 0.2500 0.0117(9) Uani 1 2 d S
O9 O 0.84807(13) 0.2169(5) 0.54037(12) 0.0250(7) Uani 1 1 d .
O1 O 0.5000 0.0679(6) 0.2500 0.0115(8) Uani 1 2 d S
O8 O 0.77359(14) 0.3868(5) 0.43250(11) 0.0262(8) Uani 1 1 d .
O7 O 0.74633(14) -0.0748(5) 0.46507(12) 0.0273(7) Uani 1 1 d .
O3 O 0.58843(13) 0.5814(4) 0.18802(13) 0.0199(7) Uani 1 1 d .
O4 O 0.47110(14) 0.0666(4) 0.12654(12) 0.0189(7) Uani 1 1 d .
N11 N 0.67694(12) 0.8465(5) 0.36551(11) 0.0156(7) Uani 1 1 d .
O2 O 0.59534(13) 0.1263(5) 0.17088(13) 0.0264(8) Uani 1 1 d .
N15 N 0.52287(12) 0.7938(5) 0.06730(11) 0.0156(7) Uani 1 1 d .
N19 N 0.47099(13) 0.7289(4) -0.02133(12) 0.0178(7) Uani 1 1 d .
N1 N 0.60318(11) 0.2917(5) 0.27466(10) 0.0124(7) Uani 1 1 d .
N18 N 0.57281(12) 0.7793(4) 0.01416(11) 0.0144(7) Uani 1 1 d .
N10 N 0.61862(13) 0.8413(5) 0.35129(11) 0.0180(7) Uani 1 1 d .
N4 N 0.68141(12) 0.3306(5) 0.34254(11) 0.0149(7) Uani 1 1 d .
N8 N 0.64118(12) 0.7751(4) 0.28334(11) 0.0136(7) Uani 1 1 d .
N17 N 0.60912(12) 0.8191(5) 0.06142(11) 0.0190(7) Uani 1 1 d .
N16 N 0.57987(12) 0.8278(5) 0.09280(11) 0.0188(7) Uani 1 1 d .
N12 N 0.74296(12) 0.7941(5) 0.31772(11) 0.0221(8) Uani 1 1 d .
N6 N 0.74770(14) 0.3009(5) 0.28430(11) 0.0193(7) Uani 1 1 d .
N5 N 0.69415(12) 0.2797(5) 0.26069(11) 0.0167(7) Uani 1 1 d .
C2 C 0.68820(15) 0.8050(6) 0.32329(13) 0.0148(8) Uani 1 1 d .
C1 C 0.66075(14) 0.3005(6) 0.29292(13) 0.0145(8) Uani 1 1 d .
N7 N 0.79583(14) 0.3158(6) 0.30117(12) 0.0298(9) Uani 1 1 d .
N13 N 0.78449(15) 0.8380(6) 0.35672(14) 0.0333(9) Uani 1 1 d .
C3 C 0.52115(15) 0.7668(5) 0.01999(14) 0.0138(8) Uani 1 1 d .
N20 N 0.42538(15) 0.7307(5) -0.00992(13) 0.0262(8) Uani 1 1 d .
N21 N 0.38189(16) 0.7278(6) -0.00420(15) 0.0393(10) Uani 1 1 d .
N14 N 0.82600(19) 0.8747(7) 0.38669(18) 0.0644(14) Uani 1 1 d .
N2 N 0.58721(12) 0.3150(5) 0.31618(10) 0.0127(7) Uani 1 1 d .
N3 N 0.63302(12) 0.3401(5) 0.35620(11) 0.0148(7) Uani 1 1 d .
H1A H 0.4729(18) 0.002(7) 0.2335(17) 0.045(16) Uiso 1 1 d .
H3A H 0.609(2) 0.631(8) 0.215(2) 0.07(2) Uiso 1 1 d .
H9B H 0.8609(17) 0.207(7) 0.5702(16) 0.029(14) Uiso 1 1 d .
H9A H 0.8747(17) 0.239(6) 0.5311(15) 0.021(13) Uiso 1 1 d .
H2B H 0.5942(17) 0.043(7) 0.1469(17) 0.034(14) Uiso 1 1 d .
H4A H 0.4832(17) -0.004(6) 0.1104(16) 0.023(14) Uiso 1 1 d .
H2A H 0.6246(19) 0.120(6) 0.1905(17) 0.034(16) Uiso 1 1 d .
H8B H 0.7501(18) 0.386(6) 0.4049(16) 0.023(12) Uiso 1 1 d .
H8A H 0.809(2) 0.379(7) 0.4316(19) 0.061(18) Uiso 1 1 d .
H4B H 0.444(2) 0.018(9) 0.130(2) 0.07(2) Uiso 1 1 d .
H3B H 0.591(2) 0.652(9) 0.167(2) 0.07(2) Uiso 1 1 d .
H7A H 0.718(3) -0.102(8) 0.430(2) 0.10(2) Uiso 1 1 d .
H5A H 0.436(2) 0.590(7) 0.1185(17) 0.038(15) Uiso 1 1 d .
H5B H 0.4844(18) 0.589(6) 0.1036(17) 0.033(15) Uiso 1 1 d .
H6A H 0.4728(16) 0.604(6) 0.2342(15) 0.023(13) Uiso 1 1 d .
H7B H 0.762(3) -0.182(9) 0.474(2) 0.08(2) Uiso 1 1 d .

loop_
_atom_site_aniso_label
_atom_site_aniso_U_11
_atom_site_aniso_U_22
_atom_site_aniso_U_33
_atom_site_aniso_U_23
_atom_site_aniso_U_13
_atom_site_aniso_U_12
Ca1 0.0111(4) 0.0138(4) 0.0095(4) -0.0002(3) 0.0039(3) -0.0009(3)
Ca2 0.0158(6) 0.0273(8) 0.0137(6) -0.0012(5) 0.0046(5) -0.0006(5)
N9 0.0124(16) 0.0137(18) 0.0179(17) -0.0010(15) 0.0053(13) 0.0023(13)
O5 0.0188(19) 0.031(2) 0.0219(18) 0.0076(14) 0.0101(15) 0.0006(14)
O6 0.010(2) 0.011(2) 0.011(2) 0.000 -0.0003(19) 0.000
O9 0.0191(17) 0.044(2) 0.0136(17) 0.0042(15) 0.0080(14) -0.0001(14)
O1 0.010(2) 0.009(2) 0.013(2) 0.000 0.0003(18) 0.000
O8 0.0142(18) 0.047(2) 0.0138(16) 0.0017(14) -0.0002(14) -0.0012(13)
O7 0.0333(19) 0.024(2) 0.0191(17) -0.0040(14) 0.0016(14) 0.0035(15)
O3 0.0240(17) 0.0165(17) 0.0162(17) 0.0015(15) 0.0026(14) -0.0071(12)
O4 0.0194(18) 0.0144(17) 0.0266(18) -0.0112(14) 0.0125(14) -0.0050(13)
N11 0.0097(16) 0.021(2) 0.0173(17) -0.0026(15) 0.0058(13) 0.0018(13)
O2 0.0151(17) 0.038(2) 0.0230(18) -0.0151(16) 0.0016(14) 0.0023(14)
N15 0.0202(18) 0.0141(18) 0.0147(17) -0.0019(15) 0.0091(14) 0.0011(14)
N19 0.0164(18) 0.0146(19) 0.0205(18) -0.0003(14) 0.0036(14) -0.0006(13)
N1 0.0105(16) 0.0162(18) 0.0117(16) 0.0022(14) 0.0052(13) 0.0000(13)
N18 0.0159(17) 0.0162(18) 0.0112(16) -0.0044(14) 0.0047(13) -0.0001(13)
N10 0.0149(17) 0.023(2) 0.0162(17) -0.0004(15) 0.0057(14) 0.0000(14)
N4 0.0126(16) 0.0196(19) 0.0129(17) 0.0021(15) 0.0048(13) -0.0005(13)
N8 0.0169(17) 0.0086(18) 0.0168(17) 0.0002(14) 0.0077(14) -0.0007(13)
N17 0.0136(17) 0.028(2) 0.0159(17) -0.0009(16) 0.0054(14) -0.0005(15)
N16 0.0119(17) 0.030(2) 0.0150(17) -0.0021(16) 0.0046(13) 0.0007(14)
N12 0.0109(17) 0.046(2) 0.0104(16) -0.0074(17) 0.0041(14) -0.0041(15)
N6 0.020(2) 0.028(2) 0.0143(16) -0.0031(16) 0.0103(15) 0.0022(16)
N5 0.0094(16) 0.024(2) 0.0163(17) -0.0012(15) 0.0041(13) -0.0011(14)
C2 0.018(2) 0.011(2) 0.018(2) 0.0015(18) 0.0082(16) 0.0018(17)
C1 0.0124(19) 0.018(2) 0.0139(19) 0.0021(18) 0.0054(15) 0.0005(16)
N7 0.0121(19) 0.058(3) 0.0201(19) -0.0057(19) 0.0072(15) -0.0006(18)
N13 0.014(2) 0.059(3) 0.027(2) -0.001(2) 0.0075(17) 0.0000(18)
C3 0.018(2) 0.007(2) 0.017(2) 0.0015(16) 0.0070(16) -0.0018(15)
N20 0.023(2) 0.019(2) 0.032(2) 0.0026(16) 0.0021(17) -0.0022(15)
N21 0.027(2) 0.034(3) 0.055(3) 0.003(2) 0.010(2) -0.0055(17)
N14 0.033(3) 0.100(4) 0.058(3) -0.008(3) 0.012(2) -0.002(3)
N2 0.0148(16) 0.0171(18) 0.0066(15) 0.0005(14) 0.0038(13) 0.0006(13)
N3 0.0106(16) 0.0244(19) 0.0102(16) 0.0016(14) 0.0046(13) 0.0012(13)

loop_
_atom_type_symbol
_atom_type_description
_atom_type_scat_dispersion_real
_atom_type_scat_dispersion_imag
_atom_type_scat_source
C C 0.0033 0.0016 'International Tables Vol C Tables 4.2.6.8 and 6.1.1.4'
H H 0.0000 0.0000 'International Tables Vol C Tables 4.2.6.8 and 6.1.1.4'
N N 0.0061 0.0033 'International Tables Vol C Tables 4.2.6.8 and 6.1.1.4'
O O 0.0106 0.0060 'International Tables Vol C Tables 4.2.6.8 and 6.1.1.4'
Ca Ca 0.2262 0.3064 'International Tables Vol C Tables 4.2.6.8 and 6.1.1.4'

loop_
_geom_angle_atom_site_label_1
_geom_angle_atom_site_label_2
_geom_angle_atom_site_label_3
_geom_angle
_geom_angle_site_symmetry_1
_geom_angle_site_symmetry_3
O2 Ca1 O4 74.93(12) . .
O2 Ca1 O5 114.84(12) . .
O4 Ca1 O5 81.24(11) . .
O2 Ca1 O3 79.23(12) . .
O4 Ca1 O3 133.25(12) . .
O5 Ca1 O3 75.23(12) . .
O2 Ca1 O6 143.67(9) . .
O4 Ca1 O6 138.84(9) . .
O5 Ca1 O6 88.55(10) . .
O3 Ca1 O6 80.70(10) . .
O2 Ca1 O1 98.10(10) . .
O4 Ca1 O1 83.50(10) . .
O5 Ca1 O1 138.21(9) . .
O3 Ca1 O1 138.86(9) . .
O6 Ca1 O1 78.02(10) . .
O2 Ca1 N2 145.56(11) . 2_655
O4 Ca1 N2 72.79(11) . 2_655
O5 Ca1 N2 71.62(11) . 2_655
O3 Ca1 N2 132.93(11) . 2_655
O6 Ca1 N2 66.15(7) . 2_655
O1 Ca1 N2 66.73(7) . 2_655
O2 Ca1 N1 75.49(11) . .
O4 Ca1 N1 133.27(11) . .
O5 Ca1 N1 144.65(11) . .
O3 Ca1 N1 73.84(10) . .
O6 Ca1 N1 69.97(7) . .
O1 Ca1 N1 65.91(7) . .
N2 Ca1 N1 120.09(9) 2_655 .
O2 Ca1 Ca1 127.90(8) . 2_655
O4 Ca1 Ca1 114.74(9) . 2_655
O5 Ca1 Ca1 117.22(9) . 2_655
O3 Ca1 Ca1 111.91(8) . 2_655
O6 Ca1 Ca1 38.43(7) . 2_655
O1 Ca1 Ca1 39.59(7) . 2_655
N2 Ca1 Ca1 59.04(6) 2_655 2_655
N1 Ca1 Ca1 61.15(6) . 2_655
O2 Ca1 H6A 157.1(8) . .
O4 Ca1 H6A 128.0(8) . .
O5 Ca1 H6A 74.7(8) . .
O3 Ca1 H6A 83.6(9) . .
O6 Ca1 H6A 15.3(7) . .
O1 Ca1 H6A 84.9(8) . .
N2 Ca1 H6A 56.1(8) 2_655 .
N1 Ca1 H6A 85.2(7) . .
Ca1 Ca1 H6A 46.8(8) 2_655 .
O9 Ca2 O9 180.000(1) 7_656 .
O9 Ca2 O8 93.43(12) 7_656 .
O9 Ca2 O8 86.57(12) . .
O9 Ca2 O8 86.57(12) 7_656 7_656
O9 Ca2 O8 93.43(12) . 7_656
O8 Ca2 O8 180.000(1) . 7_656
O9 Ca2 O7 90.50(11) 7_656 7_656
O9 Ca2 O7 89.50(11) . 7_656
O8 Ca2 O7 89.90(11) . 7_656
O8 Ca2 O7 90.10(11) 7_656 7_656
O9 Ca2 O7 89.50(11) 7_656 .
O9 Ca2 O7 90.50(11) . .
O8 Ca2 O7 90.10(11) . .
O8 Ca2 O7 89.90(11) 7_656 .
O7 Ca2 O7 180.0 7_656 .
N10 N9 N8 110.2(3) . .
Ca1 O5 H5A 125(3) . .
Ca1 O5 H5B 118(3) . .
H5A O5 H5B 115(4) . .
Ca1 O6 Ca1 103.13(14) . 2_655
Ca1 O6 H6A 103(3) . .
Ca1 O6 H6A 111(3) 2_655 .
Ca2 O9 H9B 121(3) . .
Ca2 O9 H9A 131(3) . .
H9B O9 H9A 106(4) . .
Ca1 O1 Ca1 100.82(14) 2_655 .
Ca1 O1 H1A 115(3) 2_655 .
Ca1 O1 H1A 105(3) . .
Ca2 O8 H8B 120(3) . .
Ca2 O8 H8A 121(3) . .
H8B O8 H8A 112(4) . .
Ca2 O7 H7A 119(3) . .
Ca2 O7 H7B 136(4) . .
H7A O7 H7B 105(5) . .
Ca1 O3 H3A 120(4) . .
Ca1 O3 H3B 132(4) . .
H3A O3 H3B 107(5) . .
Ca1 O4 H4A 129(3) . .
Ca1 O4 H4B 117(4) . .
H4A O4 H4B 109(5) . .
C2 N11 N10 103.9(3) . .
Ca1 O2 H2B 131(3) . .
Ca1 O2 H2A 120(3) . .
H2B O2 H2A 108(4) . .
C3 N15 N16 103.8(3) . .
N20 N19 C3 113.2(3) . .
C1 N1 N2 103.4(3) . .
C1 N1 Ca1 138.7(2) . .
N2 N1 Ca1 116.40(19) . .
C3 N18 N17 103.5(3) . .
N9 N10 N11 108.9(3) . .
C1 N4 N3 103.7(3) . .
C2 N8 N9 103.0(3) . .
N16 N17 N18 109.9(3) . .
N17 N16 N15 109.4(3) . .
N13 N12 C2 114.8(3) . .
N7 N6 N5 173.7(3) . .
N6 N5 C1 111.8(3) . .
N8 C2 N11 114.0(3) . .
N8 C2 N12 119.4(3) . .
N11 C2 N12 126.6(3) . .
N4 C1 N1 113.4(3) . .
N4 C1 N5 125.8(3) . .
N1 C1 N5 120.8(3) . .
N14 N13 N12 169.7(4) . .
N15 C3 N18 113.4(3) . .
N15 C3 N19 125.5(3) . .
N18 C3 N19 121.1(3) . .
N21 N20 N19 173.6(4) . .
N3 N2 N1 110.2(3) . .
N3 N2 Ca1 127.3(2) . 2_655
N1 N2 Ca1 122.55(19) . 2_655
N2 N3 N4 109.3(3) . .

loop_
_geom_bond_atom_site_label_1
_geom_bond_atom_site_label_2
_geom_bond_distance
_geom_bond_site_symmetry_2
Ca1 O2 2.381(3) .
Ca1 O4 2.395(3) .
Ca1 O5 2.410(3) .
Ca1 O3 2.421(3) .
Ca1 O6 2.515(3) .
Ca1 O1 2.557(3) .
Ca1 N1 2.604(3) .
Ca1 Ca1 3.9404(16) 2_655
Ca1 H6A 2.79(4) .
Ca2 O9 2.300(3) .
Ca2 O8 2.336(3) .
Ca2 O7 2.351(3) .
N9 N10 1.327(4) .
N9 N8 1.351(4) .
O5 H5A 0.82(4) .
O5 H5B 0.81(4) .
O6 H6A 0.76(3) .
O9 H9B 0.79(4) .
O9 H9A 0.79(4) .
O1 H1A 0.80(4) .
O8 H8B 0.80(4) .
O8 H8A 0.87(5) .
O7 H7A 1.01(6) .
O7 H7B 0.80(6) .
O3 H3A 0.83(6) .
O3 H3B 0.77(6) .
O4 H4A 0.77(4) .
O4 H4B 0.76(5) .
N11 C2 1.330(4) .
N11 N10 1.348(4) .
O2 H2B 0.86(5) .
O2 H2A 0.75(4) .
N15 C3 1.326(4) .
N15 N16 1.359(4) .
N19 N20 1.257(5) .
N19 C3 1.405(4) .
N1 C1 1.331(4) .
N1 N2 1.354(4) .
N18 C3 1.329(4) .
N18 N17 1.356(4) .
N4 C1 1.330(4) .
N4 N3 1.360(4) .
N8 C2 1.330(4) .
N17 N16 1.306(4) .
N12 N13 1.257(4) .
N12 C2 1.400(4) .
N6 N7 1.119(4) .
N6 N5 1.265(4) .
N5 C1 1.411(4) .
N13 N14 1.111(5) .
N20 N21 1.127(5) .
N2 N3 1.309(4) .

loop_
_geom_torsion_atom_site_label_1
_geom_torsion_atom_site_label_2
_geom_torsion_atom_site_label_3
_geom_torsion_atom_site_label_4
_geom_torsion
_geom_torsion_site_symmetry_1
_geom_torsion_site_symmetry_4
O2 Ca1 O6 Ca1 -87.40(17) . 2_655
O4 Ca1 O6 Ca1 65.26(14) . 2_655
O5 Ca1 O6 Ca1 140.16(9) . 2_655
O3 Ca1 O6 Ca1 -144.57(8) . 2_655
O1 Ca1 O6 Ca1 0.0 . 2_655
N2 Ca1 O6 Ca1 69.65(8) 2_655 2_655
N1 Ca1 O6 Ca1 -68.48(7) . 2_655
O2 Ca1 O1 Ca1 143.28(9) . 2_655
O4 Ca1 O1 Ca1 -143.01(8) . 2_655
O5 Ca1 O1 Ca1 -73.97(14) . 2_655
O3 Ca1 O1 Ca1 60.41(13) . 2_655
O6 Ca1 O1 Ca1 0.0 . 2_655
N2 Ca1 O1 Ca1 -68.98(8) 2_655 2_655
N1 Ca1 O1 Ca1 73.22(8) . 2_655
O2 Ca1 N1 C1 39.2(4) . .
O4 Ca1 N1 C1 91.4(4) . .
O5 Ca1 N1 C1 -73.4(4) . .
O3 Ca1 N1 C1 -43.5(4) . .
O6 Ca1 N1 C1 -129.3(4) . .
O1 Ca1 N1 C1 145.2(4) . .
N2 Ca1 N1 C1 -174.2(3) 2_655 .
Ca1 Ca1 N1 C1 -170.6(4) 2_655 .
O2 Ca1 N1 N2 -157.3(2) . .
O4 Ca1 N1 N2 -105.1(3) . .
O5 Ca1 N1 N2 90.1(3) . .
O3 Ca1 N1 N2 120.0(2) . .
O6 Ca1 N1 N2 34.2(2) . .
O1 Ca1 N1 N2 -51.3(2) . .
N2 Ca1 N1 N2 -10.7(2) 2_655 .
Ca1 Ca1 N1 N2 -7.1(2) 2_655 .
N8 N9 N10 N11 0.0(4) . .
C2 N11 N10 N9 -0.2(4) . .
N10 N9 N8 C2 0.3(4) . .
C3 N18 N17 N16 0.4(4) . .
N18 N17 N16 N15 0.0(4) . .
C3 N15 N16 N17 -0.4(4) . .
N9 N8 C2 N11 -0.4(4) . .
N9 N8 C2 N12 -179.4(3) . .
N10 N11 C2 N8 0.4(4) . .
N10 N11 C2 N12 179.3(4) . .
N13 N12 C2 N8 175.4(3) . .
N13 N12 C2 N11 -3.5(6) . .
N3 N4 C1 N1 0.3(4) . .
N3 N4 C1 N5 -180.0(3) . .
N2 N1 C1 N4 -1.0(4) . .
Ca1 N1 C1 N4 163.9(3) . .
N2 N1 C1 N5 179.3(3) . .
Ca1 N1 C1 N5 -15.9(6) . .
N6 N5 C1 N4 -2.6(5) . .
N6 N5 C1 N1 177.1(3) . .
C2 N12 N13 N14 -173(3) . .
N16 N15 C3 N18 0.6(4) . .
N16 N15 C3 N19 -179.2(3) . .
N17 N18 C3 N15 -0.6(4) . .
N17 N18 C3 N19 179.2(3) . .
N20 N19 C3 N15 2.9(5) . .
N20 N19 C3 N18 -177.0(3) . .
C1 N1 N2 N3 1.2(4) . .
Ca1 N1 N2 N3 -167.6(2) . .
C1 N1 N2 Ca1 -179.8(2) . 2_655
Ca1 N1 N2 Ca1 11.3(3) . 2_655
N1 N2 N3 N4 -1.1(4) . .
Ca1 N2 N3 N4 -180.0(2) 2_655 .
C1 N4 N3 N2 0.5(4) . .
